data_2012793
loop_
_publ_author_name
'Bennazha, J.'
'Boukhari, Ali'
'Holt, Elizabeth M.'

_publ_section_title
;
 Sodium silver tricobalt bis(diphosphate) and sodium silver copper(II)
 diphosphate
;
_journal_issue 7
_journal_name_full 'Acta Crystallographica Section C'
_journal_page_first i87
_journal_page_last i89
_journal_paper_doi 10.1107/S0108270102008922
_journal_volume 58
_journal_year 2002
_chemical_formula_structural 'Ag0.88 Na1.12 Cu (P2  O7)'
_chemical_formula_sum 'Ag0.88 Cu Na1.12 O7 P2'
_chemical_formula_weight 358.12
_chemical_name_common 'Sodium silver copper(II) diphosphate'
_chemical_name_systematic
;
Sodium silver copper(II) diphosphate
;
_space_group_IT_number 15
_symmetry_cell_setting monoclinic
_symmetry_space_group_name_Hall '-C 2yc'
_symmetry_space_group_name_H-M 'C 1 2/c 1'
_atom_sites_solution_primary direct
_atom_sites_solution_secondary difmap
_cell_angle_alpha 90
_cell_angle_beta 116.110(10)
_cell_angle_gamma 90
_cell_formula_units_Z 4
_cell_length_a 15.088(2)
_cell_length_b 5.6410(10)
_cell_length_c 8.1710(10)
_cell_measurement_reflns_used 17
_cell_measurement_temperature 293(2)
_cell_measurement_theta_max 9.35
_cell_measurement_theta_min 4.35
_cell_volume 624.48(17)
_computing_cell_refinement XSCANS
_computing_data_collection 'XSCANS (Siemens, 1991)'
_computing_data_reduction XSCANS
_computing_molecular_graphics 'ORTEP-3 (Farrugia, 1997)'
_computing_structure_refinement 'SHELXL97 (Sheldrick, 1997)'
_computing_structure_solution 'SHELXS97 (Sheldrick, 1990)'
_diffrn_ambient_temperature 293(2)
_diffrn_measured_fraction_theta_full 0.916
_diffrn_measured_fraction_theta_max 0.916
_diffrn_measurement_device_type 'Syntex P4 four-circle'
_diffrn_measurement_method \q/2\q
_diffrn_radiation_monochromator graphite
_diffrn_radiation_source 'fine-focus sealed tube'
_diffrn_radiation_type MoK\a
_diffrn_radiation_wavelength 0.71073
_diffrn_reflns_av_R_equivalents 0.042
_diffrn_reflns_av_sigmaI/netI 0.033
_diffrn_reflns_limit_h_max 21
_diffrn_reflns_limit_h_min -1
_diffrn_reflns_limit_k_max 1
_diffrn_reflns_limit_k_min -7
_diffrn_reflns_limit_l_max 10
_diffrn_reflns_limit_l_min -11
_diffrn_reflns_number 1171
_diffrn_reflns_theta_full 29.98
_diffrn_reflns_theta_max 29.98
_diffrn_reflns_theta_min 3.01
_diffrn_standards_decay_% 0.000
_diffrn_standards_interval_count 97
_diffrn_standards_number 3
_exptl_absorpt_coefficient_mu 6.754
_exptl_absorpt_correction_T_max 0.509
_exptl_absorpt_correction_T_min 0.449
_exptl_absorpt_correction_type '\y scan'
_exptl_absorpt_process_details '(XEMP; Siemens, 1991)'
_exptl_crystal_colour violet
_exptl_crystal_density_diffrn 3.811
_exptl_crystal_density_meas ?
_exptl_crystal_density_method 'not measured'
_exptl_crystal_description chunk
_exptl_crystal_F_000 675
_exptl_crystal_size_max 0.1
_exptl_crystal_size_mid 0.1
_exptl_crystal_size_min 0.1
_refine_diff_density_max 0.07
_refine_diff_density_min -0.01
_refine_ls_extinction_method none
_refine_ls_goodness_of_fit_ref 1.204
_refine_ls_hydrogen_treatment none
_refine_ls_matrix_type full
_refine_ls_number_parameters 59
_refine_ls_number_reflns 892
_refine_ls_number_restraints 1
_refine_ls_restrained_S_all 1.203
_refine_ls_R_factor_all 0.060
_refine_ls_R_factor_gt 0.049
_refine_ls_shift/su_max 0.007
_refine_ls_shift/su_mean 0.005
_refine_ls_structure_factor_coef Fsqd
_refine_ls_weighting_details 'calc w = 1/[\s^2^(Fo^2^)+(0.1P)^2^] where P=(Fo^2^+2Fc^2^)/3'
_refine_ls_weighting_scheme calc
_refine_ls_wR_factor_gt 0.152
_refine_ls_wR_factor_ref 0.161
_reflns_number_gt 755
_reflns_number_total 892
_reflns_threshold_expression I>2\s(I)
_cod_data_source_file br1368.cif
_cod_data_source_block II
_cod_depositor_comments
;
The following automatic conversions were performed:

'_geom_angle_publ_flag' value 'No' changed to 'no' according to
/home/saulius/struct/CIF-dictionaries/cif_core.dic dictionary named
'cif_core.dic' version 2.4.1 from 2010-06-29.

Automatic conversion script
Id: cif_fix_values 1715 2011-07-08 13:25:40Z adriana 

The following automatic conversions were performed:

'_exptl_crystal_density_meas' value 'not measured' was changed to '?'
- the value is perceived as not measured.

Automatic conversion script
Id: cif_fix_values 3008 2015-01-20 13:52:24Z robertas 
;
_cod_original_cell_volume 624.48(16)
_cod_original_sg_symbol_H-M 'C 2/c'
_cod_database_code 2012793

loop_
_symmetry_equiv_pos_as_xyz
'x, y, z'
'-x, y, -z+1/2'
'x+1/2, y+1/2, z'
'-x+1/2, y+1/2, -z+1/2'
'-x, -y, -z'
'x, -y, z-1/2'
'-x+1/2, -y+1/2, -z'
'x+1/2, -y+1/2, z-1/2'

loop_
_atom_site_label
_atom_site_fract_x
_atom_site_fract_y
_atom_site_fract_z
_atom_site_U_iso_or_equiv
_atom_site_adp_type
_atom_site_calc_flag
_atom_site_refinement_flags
_atom_site_occupancy
_atom_site_disorder_assembly
_atom_site_disorder_group
_atom_site_type_symbol
Cu1 0.0000 0.0000 0.0000 0.0303(3) Uani d S 1 . . Cu
Ag1 0.76835(7) 0.14209(15) 0.70370(11) 0.0396(4) Uani d P 0.438(3) . . Ag
Na1 0.76835(7) 0.14209(15) 0.70370(11) 0.0396(4) Uani d P 0.562(3) . . Na
P1 0.89677(11) 0.3398(2) 0.15609(16) 0.0268(4) Uani d . 1 . . P
O11 0.8986(4) 0.2075(8) -0.0035(5) 0.0393(11) Uani d . 1 . . O
O12 0.8145(4) 0.5159(7) 0.0995(5) 0.0343(10) Uani d . 1 . . O
O13 0.8952(4) 0.1683(7) 0.2993(5) 0.0344(10) Uani d . 1 . . O
O14 1.0000 0.4827(9) 0.2500 0.0318(13) Uani d S 1 . . O

loop_
_atom_site_aniso_label
_atom_site_aniso_U_11
_atom_site_aniso_U_22
_atom_site_aniso_U_33
_atom_site_aniso_U_12
_atom_site_aniso_U_13
_atom_site_aniso_U_23
Cu1 0.0349(6) 0.0289(5) 0.0130(4) -0.0027(4) -0.0025(4) -0.0076(3)
Ag1 0.0449(6) 0.0363(5) 0.0192(4) -0.0047(3) -0.0028(4) -0.0021(3)
Na1 0.0449(6) 0.0363(5) 0.0192(4) -0.0047(3) -0.0028(4) -0.0021(3)
P1 0.0330(7) 0.0206(6) 0.0102(6) 0.0018(4) -0.0056(5) 0.0006(4)
O11 0.041(2) 0.040(2) 0.0168(16) 0.0048(18) -0.0062(16) -0.0137(16)
O12 0.035(2) 0.0271(18) 0.0223(18) 0.0064(15) -0.0041(16) 0.0010(13)
O13 0.036(2) 0.032(2) 0.0201(17) 0.0008(15) -0.0008(16) 0.0144(14)
O14 0.039(3) 0.025(2) 0.0093(18) 0.000 -0.0095(19) 0.000

loop_
_atom_type_symbol
_atom_type_description
_atom_type_scat_dispersion_real
_atom_type_scat_dispersion_imag
_atom_type_scat_source
O O 0.0106 0.0060 'International Tables Vol C Tables 4.2.6.8 and 6.1.1.4'
Na Na 0.0362 0.0249 'International Tables Vol C Tables 4.2.6.8 and 6.1.1.4'
P P 0.1023 0.0942 'International Tables Vol C Tables 4.2.6.8 and 6.1.1.4'
Cu Cu 0.3201 1.2651 'International Tables Vol C Tables 4.2.6.8 and 6.1.1.4'
Ag Ag -0.8971 1.1015 'International Tables Vol C Tables 4.2.6.8 and 6.1.1.4'

loop_
_geom_angle_atom_site_label_1
_geom_angle_atom_site_label_2
_geom_angle_atom_site_label_3
_geom_angle_site_symmetry_1
_geom_angle_site_symmetry_3
_geom_angle
_geom_angle_publ_flag
O11 Cu1 O11 1_455 5_655 180.0 no
O11 Cu1 O13 1_455 6_455 86.48(18) no
O11 Cu1 O13 5_655 6_455 93.52(18) no
O11 Cu1 O13 1_455 2_655 93.52(18) no
O11 Cu1 O13 5_655 2_655 86.48(18) no
O13 Cu1 O13 6_455 2_655 180.0 no
O12 Ag1 O12 6_566 4_645 88.36(14) no
O12 Ag1 O11 6_566 1_556 89.54(16) no
O12 Ag1 O11 4_645 1_556 159.70(18) no
O12 Ag1 O13 6_566 6_556 112.94(18) no
O12 Ag1 O13 4_645 6_556 95.64(14) no
O11 Ag1 O13 1_556 6_556 66.72(14) no
O12 Ag1 O12 6_566 7_656 144.41(16) no
O12 Ag1 O12 4_645 7_656 111.93(16) no
O11 Ag1 O12 1_556 7_656 80.69(16) no
O13 Ag1 O12 6_556 7_656 94.50(15) no
O12 P1 O11 . . 112.8(2) no
O12 P1 O13 . . 111.6(3) no
O11 P1 O13 . . 111.1(3) no
O12 P1 O14 . . 108.1(2) no
O11 P1 O14 . . 106.1(2) no
O13 P1 O14 . . 106.8(2) no
P1 O14 P1 . 2_755 120.1(3) no

loop_
_geom_bond_atom_site_label_1
_geom_bond_atom_site_label_2
_geom_bond_site_symmetry_2
_geom_bond_distance
_geom_bond_publ_flag
Cu1 O11 1_455 1.916(5) yes
Cu1 O11 5_655 1.916(5) no
Cu1 O13 6_455 1.951(4) yes
Cu1 O13 2_655 1.951(4) no
Ag1 O12 6_566 2.336(4) yes
Ag1 O12 4_645 2.341(4) yes
Ag1 O11 1_556 2.363(4) yes
Ag1 O13 6_556 2.453(5) yes
Ag1 O12 7_656 2.591(5) yes
P1 O12 . 1.494(4) yes
P1 O11 . 1.513(4) yes
P1 O13 . 1.527(4) yes
P1 O14 . 1.616(3) yes
O14 P1 2_755 1.616(3) no
